data_7240658
loop_
_publ_author_name
'Yang, Xiaoming'
'Wang, Yanna'
'Zhang, Weijing'
'Yin, Yanli'
'Li, Zhimin'
'Zhang, Tonglai'

_publ_section_title
;
 New nitrogen-rich heterocycle compound to build 3D energetic metal
 complexes
;
_journal_name_full CrystEngComm
_journal_paper_doi 10.1039/D0CE00791A
_journal_year 2020
_chemical_formula_moiety 'C4 H6 N7 Na O2'
_chemical_formula_sum 'C4 H6 N7 Na O2'
_chemical_formula_weight 207.15
_space_group_crystal_system monoclinic
_space_group_IT_number 14
_space_group_name_Hall '-P 2yn'
_space_group_name_H-M_alt 'P 1 21/n 1'
_atom_sites_solution_hydrogens mixed
_atom_sites_solution_primary direct
_audit_creation_date 2019-07-09
_audit_creation_method
;
Olex2 1.2
(compiled 2018.05.29 svn.r3508 for OlexSys, GUI svn.r5506)
;
_audit_update_record
;
2020-03-31 deposited with the CCDC.	2020-06-04 downloaded from the CCDC.
;
_cell_angle_alpha 90
_cell_angle_beta 98.05(3)
_cell_angle_gamma 90
_cell_formula_units_Z 4
_cell_length_a 8.0784(16)
_cell_length_b 7.1115(14)
_cell_length_c 13.838(3)
_cell_measurement_reflns_used 2609
_cell_measurement_temperature 163(2)
_cell_measurement_theta_max 27.4778
_cell_measurement_theta_min 1.4862
_cell_volume 787.2(3)
_computing_molecular_graphics 'Olex2 (Dolomanov et al., 2009)'
_computing_publication_material 'Olex2 (Dolomanov et al., 2009)'
_computing_structure_refinement 'XL (Sheldrick, 2008)'
_computing_structure_solution 'ShelXS (Sheldrick, 2008)'
_diffrn_ambient_temperature 163.15
_diffrn_measured_fraction_theta_full 0.996
_diffrn_measured_fraction_theta_max 0.994
_diffrn_measurement_device_type 'multiwire proportional'
_diffrn_measurement_method 'phi and omega scans'
_diffrn_radiation_monochromator graphite
_diffrn_radiation_type MoK\a
_diffrn_radiation_wavelength 0.71073
_diffrn_reflns_av_R_equivalents 0.0371
_diffrn_reflns_av_unetI/netI 0.0348
_diffrn_reflns_Laue_measured_fraction_full 0.996
_diffrn_reflns_Laue_measured_fraction_max 0.994
_diffrn_reflns_limit_h_max 10
_diffrn_reflns_limit_h_min -9
_diffrn_reflns_limit_k_max 9
_diffrn_reflns_limit_k_min -9
_diffrn_reflns_limit_l_max 17
_diffrn_reflns_limit_l_min -17
_diffrn_reflns_number 5265
_diffrn_reflns_point_group_measured_fraction_full 0.996
_diffrn_reflns_point_group_measured_fraction_max 0.994
_diffrn_reflns_theta_full 25.242
_diffrn_reflns_theta_max 27.487
_diffrn_reflns_theta_min 2.763
_exptl_absorpt_coefficient_mu 0.187
_exptl_absorpt_correction_T_max 1.0000
_exptl_absorpt_correction_T_min 0.8246
_exptl_absorpt_correction_type multi-scan
_exptl_absorpt_process_details 'CrystalClear (Rigaku Inc., 2008)'
_exptl_crystal_colour colorless
_exptl_crystal_density_diffrn 1.748
_exptl_crystal_description block
_exptl_crystal_F_000 424
_exptl_crystal_size_max 0.13
_exptl_crystal_size_mid 0.12
_exptl_crystal_size_min 0.1
_refine_diff_density_max 0.312
_refine_diff_density_min -0.253
_refine_diff_density_rms 0.062
_refine_ls_extinction_method none
_refine_ls_goodness_of_fit_ref 1.106
_refine_ls_hydrogen_treatment constr
_refine_ls_matrix_type full
_refine_ls_number_parameters 127
_refine_ls_number_reflns 1789
_refine_ls_number_restraints 0
_refine_ls_restrained_S_all 1.106
_refine_ls_R_factor_all 0.0458
_refine_ls_R_factor_gt 0.0433
_refine_ls_shift/su_max 0.000
_refine_ls_shift/su_mean 0.000
_refine_ls_structure_factor_coef Fsqd
_refine_ls_weighting_details 'w=1/[\s^2^(Fo^2^)+(0.0481P)^2^+0.5280P] where P=(Fo^2^+2Fc^2^)/3'
_refine_ls_weighting_scheme calc
_refine_ls_wR_factor_gt 0.1081
_refine_ls_wR_factor_ref 0.1105
_reflns_Friedel_coverage 0.000
_reflns_number_gt 1705
_reflns_number_total 1789
_reflns_threshold_expression 'I > 2\s(I)'
_cod_data_source_file d0ce00791a2.cif
_cod_data_source_block bwn19353
_cod_database_code 7240658
_shelx_shelxl_version_number 2018/3
_shelx_space_group_comment
;
The symmetry employed for this shelxl refinement is uniquely defined
by the following loop, which should always be used as a source of
symmetry information in preference to the above space-group names.
They are only intended as comments.
;
_shelx_estimated_absorpt_t_max 0.982
_shelx_estimated_absorpt_t_min 0.976
_olex2_refinement_description
;
1. Fixed Uiso
 At 1.2 times of:
  All C(H) groups, All C(H,H) groups, All O(H) groups, All O(H,H) groups
2.a Riding coordinates:
 O1(H1A,H1B), O2(H2)
2.b Secondary CH2 refined with riding coordinates:
 C3(H3A,H3B)
2.c Aromatic/amide H refined with riding coordinates:
 C2(H2A)
;
_olex2_submission_special_instructions 'No special instructions were received'

loop_
_space_group_symop_operation_xyz
'x, y, z'
'-x+1/2, y+1/2, -z+1/2'
'-x, -y, -z'
'x-1/2, -y-1/2, z-1/2'

loop_
_atom_site_label
_atom_site_type_symbol
_atom_site_fract_x
_atom_site_fract_y
_atom_site_fract_z
_atom_site_U_iso_or_equiv
_atom_site_adp_type
_atom_site_occupancy
_atom_site_site_symmetry_order
_atom_site_calc_flag
_atom_site_refinement_flags_posn
_atom_site_refinement_flags_adp
_atom_site_refinement_flags_occupancy
_atom_site_disorder_assembly
_atom_site_disorder_group
Na1 Na -0.07671(8) 0.76105(10) 0.52356(5) 0.0217(2) Uani 1 1 d . . . . .
O1 O -0.00783(15) 1.05965(18) 0.60742(8) 0.0206(3) Uani 1 1 d . . . . .
H1A H 0.036400 1.041301 0.665280 0.025 Uiso 1 1 d R . . . .
H1B H -0.105850 1.100971 0.604290 0.025 Uiso 1 1 d R . . . .
O2 O -0.17588(14) 0.64616(18) 0.66191(8) 0.0194(3) Uani 1 1 d . . . . .
H2 H -0.280680 0.646854 0.649449 0.023 Uiso 1 1 d R . . . .
N1 N 0.22398(18) 0.6466(2) 0.55347(10) 0.0214(3) Uani 1 1 d . . . . .
N2 N 0.22607(19) 0.5757(2) 0.64438(11) 0.0243(4) Uani 1 1 d . . . . .
N3 N 0.38084(18) 0.5706(2) 0.68902(10) 0.0213(3) Uani 1 1 d . . . . .
N4 N 0.48476(17) 0.6372(2) 0.62885(10) 0.0174(3) Uani 1 1 d . . . . .
N5 N -0.05693(16) 0.6009(2) 0.82604(9) 0.0150(3) Uani 1 1 d . . . . .
N6 N -0.16024(17) 0.6726(2) 0.88665(9) 0.0153(3) Uani 1 1 d . . . . .
N7 N -0.38945(17) 0.7972(2) 0.45412(10) 0.0174(3) Uani 1 1 d . . . . .
C1 C 0.3851(2) 0.6825(2) 0.54711(11) 0.0155(3) Uani 1 1 d . . . . .
C2 C -0.3988(2) 0.8792(2) 0.36704(12) 0.0182(3) Uani 1 1 d . . . . .
H2A H -0.304770 0.918373 0.337932 0.022 Uiso 1 1 calc R . . . .
C3 C -0.1233(2) 0.5118(2) 0.73299(11) 0.0169(3) Uani 1 1 d . . . . .
H3A H -0.035655 0.432130 0.710600 0.020 Uiso 1 1 calc R . . . .
H3B H -0.218715 0.429863 0.742582 0.020 Uiso 1 1 calc R . . . .
C4 C -0.0543(2) 0.7326(2) 0.96219(11) 0.0144(3) Uani 1 1 d . . . . .

loop_
_atom_site_aniso_label
_atom_site_aniso_U_11
_atom_site_aniso_U_22
_atom_site_aniso_U_33
_atom_site_aniso_U_23
_atom_site_aniso_U_13
_atom_site_aniso_U_12
Na1 0.0179(4) 0.0296(4) 0.0176(4) 0.0049(3) 0.0029(3) 0.0025(3)
O1 0.0155(6) 0.0308(7) 0.0152(6) 0.0018(5) 0.0018(4) 0.0038(5)
O2 0.0154(6) 0.0273(7) 0.0147(6) 0.0040(5) -0.0005(4) -0.0003(5)
N1 0.0170(7) 0.0300(8) 0.0174(7) 0.0049(6) 0.0034(5) 0.0020(6)
N2 0.0202(8) 0.0349(9) 0.0181(7) 0.0057(6) 0.0042(6) 0.0023(7)
N3 0.0205(7) 0.0285(8) 0.0151(7) 0.0021(6) 0.0029(6) 0.0003(6)
N4 0.0176(7) 0.0212(7) 0.0131(6) 0.0008(5) 0.0009(5) -0.0003(6)
N5 0.0144(7) 0.0188(7) 0.0117(6) -0.0007(5) 0.0011(5) -0.0004(5)
N6 0.0143(6) 0.0194(7) 0.0123(6) -0.0006(5) 0.0019(5) -0.0002(5)
N7 0.0146(7) 0.0225(7) 0.0147(7) 0.0012(5) 0.0007(5) 0.0006(6)
C1 0.0153(8) 0.0169(8) 0.0138(7) -0.0013(6) 0.0008(6) 0.0015(6)
C2 0.0157(8) 0.0220(8) 0.0166(8) 0.0002(6) 0.0018(6) -0.0013(7)
C3 0.0201(8) 0.0183(8) 0.0118(7) -0.0004(6) 0.0000(6) -0.0019(6)
C4 0.0149(8) 0.0155(7) 0.0124(7) 0.0023(6) 0.0011(6) -0.0007(6)

loop_
_atom_type_symbol
_atom_type_description
_atom_type_scat_dispersion_real
_atom_type_scat_dispersion_imag
_atom_type_scat_source
C C 0.0033 0.0016 'International Tables Vol C Tables 4.2.6.8 and 6.1.1.4'
H H 0.0000 0.0000 'International Tables Vol C Tables 4.2.6.8 and 6.1.1.4'
N N 0.0061 0.0033 'International Tables Vol C Tables 4.2.6.8 and 6.1.1.4'
Na Na 0.0362 0.0249 'International Tables Vol C Tables 4.2.6.8 and 6.1.1.4'
O O 0.0106 0.0060 'International Tables Vol C Tables 4.2.6.8 and 6.1.1.4'

loop_
_geom_angle_atom_site_label_1
_geom_angle_atom_site_label_2
_geom_angle_atom_site_label_3
_geom_angle
_geom_angle_site_symmetry_1
_geom_angle_site_symmetry_3
_geom_angle_publ_flag
Na1 Na1 Na1 134.76(4) 3_576 3_566 ?
O1 Na1 Na1 104.09(4) 3_576 3_566 ?
O1 Na1 Na1 145.96(5) . 3_566 ?
O1 Na1 Na1 40.54(3) 3_576 3_576 ?
O1 Na1 Na1 39.47(3) . 3_576 ?
O1 Na1 O1 80.02(5) 3_576 . ?
O1 Na1 N1 92.98(5) . . ?
O1 Na1 N1 85.77(5) 3_576 . ?
O1 Na1 N7 91.89(5) 3_576 . ?
O1 Na1 N7 103.61(5) . . ?
O2 Na1 Na1 87.61(4) . 3_566 ?
O2 Na1 Na1 129.01(5) . 3_576 ?
O2 Na1 O1 168.25(6) . 3_576 ?
O2 Na1 O1 89.78(5) . . ?
O2 Na1 N1 100.67(5) . . ?
O2 Na1 N7 84.82(5) . . ?
N1 Na1 Na1 89.24(4) . 3_576 ?
N1 Na1 Na1 54.38(4) . 3_566 ?
N1 Na1 N7 162.60(6) . . ?
N7 Na1 Na1 109.93(5) . 3_566 ?
N7 Na1 Na1 100.17(4) . 3_576 ?
Na1 O1 Na1 99.98(5) 3_576 . ?
Na1 O1 H1A 132.6 3_576 . ?
Na1 O1 H1A 110.8 . . ?
Na1 O1 H1B 98.1 3_576 . ?
Na1 O1 H1B 97.4 . . ?
H1A O1 H1B 112.1 . . ?
Na1 O2 H2 106.4 . . ?
C3 O2 Na1 135.71(10) . . ?
C3 O2 H2 110.3 . . ?
N2 N1 Na1 99.09(10) . . ?
C1 N1 Na1 147.46(12) . . ?
C1 N1 N2 104.24(14) . . ?
N3 N2 N1 109.53(14) . . ?
N2 N3 N4 109.46(13) . . ?
C1 N4 N3 104.75(13) . . ?
N6 N5 C3 121.44(13) . . ?
C2 N5 N6 109.38(13) 4_676 . ?
C2 N5 C3 129.13(14) 4_676 . ?
C4 N6 N5 102.86(13) . . ?
C2 N7 Na1 107.97(11) . . ?
C2 N7 C4 102.08(13) . 4_575 ?
C4 N7 Na1 149.90(11) 4_575 . ?
N1 C1 C4 124.56(15) . 4_675 ?
N4 C1 N1 112.01(14) . . ?
N4 C1 C4 123.39(15) . 4_675 ?
N5 C2 N7 111.22(14) 4_575 . ?
N5 C2 H2A 124.4 4_575 . ?
N7 C2 H2A 124.4 . . ?
O2 C3 N5 111.17(14) . . ?
O2 C3 H3A 109.4 . . ?
O2 C3 H3B 109.4 . . ?
N5 C3 H3A 109.4 . . ?
N5 C3 H3B 109.4 . . ?
H3A C3 H3B 108.0 . . ?
N6 C4 N7 114.45(14) . 4_676 ?
N6 C4 C1 120.94(15) . 4_576 ?
N7 C4 C1 124.58(15) 4_676 4_576 ?

loop_
_geom_bond_atom_site_label_1
_geom_bond_atom_site_label_2
_geom_bond_distance
_geom_bond_site_symmetry_2
_geom_bond_publ_flag
Na1 Na1 3.9967(16) 3_566 ?
Na1 Na1 3.7065(16) 3_576 ?
Na1 O1 2.3926(14) 3_576 ?
Na1 O1 2.4463(16) . ?
Na1 O2 2.3246(14) . ?
Na1 N1 2.5403(17) . ?
Na1 N7 2.5870(17) . ?
O1 H1A 0.8400 . ?
O1 H1B 0.8400 . ?
O2 H2 0.8400 . ?
O2 C3 1.3941(19) . ?
N1 N2 1.353(2) . ?
N1 C1 1.341(2) . ?
N2 N3 1.315(2) . ?
N3 N4 1.349(2) . ?
N4 C1 1.333(2) . ?
N5 N6 1.3624(18) . ?
N5 C2 1.331(2) 4_676 ?
N5 C3 1.467(2) . ?
N6 C4 1.325(2) . ?
N7 C2 1.331(2) . ?
N7 C4 1.369(2) 4_575 ?
C1 C4 1.465(2) 4_675 ?
C2 H2A 0.9500 . ?
C3 H3A 0.9900 . ?
C3 H3B 0.9900 . ?

loop_
_geom_torsion_atom_site_label_1
_geom_torsion_atom_site_label_2
_geom_torsion_atom_site_label_3
_geom_torsion_atom_site_label_4
_geom_torsion
_geom_torsion_site_symmetry_1
_geom_torsion_site_symmetry_2
_geom_torsion_site_symmetry_3
_geom_torsion_site_symmetry_4
_geom_torsion_publ_flag
Na1 O2 C3 N5 106.66(15) . . . . ?
Na1 N1 N2 N3 -157.07(12) . . . . ?
Na1 N1 C1 N4 134.55(18) . . . . ?
Na1 N1 C1 C4 -43.4(3) . . . 4_675 ?
Na1 N7 C2 N5 178.83(11) . . . 4_575 ?
N1 N2 N3 N4 -0.2(2) . . . . ?
N2 N1 C1 N4 0.07(19) . . . . ?
N2 N1 C1 C4 -177.89(15) . . . 4_675 ?
N2 N3 N4 C1 0.19(19) . . . . ?
N3 N4 C1 N1 -0.16(19) . . . . ?
N3 N4 C1 C4 177.83(15) . . . 4_675 ?
N5 N6 C4 N7 -0.39(18) . . . 4_676 ?
N5 N6 C4 C1 -178.55(14) . . . 4_576 ?
N6 N5 C3 O2 78.18(18) . . . . ?
C1 N1 N2 N3 0.05(19) . . . . ?
C2 N5 N6 C4 0.01(17) 4_676 . . . ?
C2 N5 C3 O2 -104.36(19) 4_676 . . . ?
C3 N5 N6 C4 177.92(14) . . . . ?
C4 N7 C2 N5 0.58(18) 4_575 . . 4_575 ?
